data_4064400
loop_
_publ_author_name
'Valyaev, Dmitry A.'
'Lugan, No\"el'
'Lavigne, Guy'
'Ustynyuk, Nikolai A.'

_publ_section_title
;
 Synthesis of \h1-\a-Phosphinocarbene Complexes of Manganese and
 Mechanistic Insight into Their Base-Induced Transformations
;
_journal_issue 8
_journal_name_full Organometallics
_journal_page_first 2318
_journal_paper_doi 10.1021/om2000772
_journal_volume 30
_journal_year 2011
_chemical_absolute_configuration ad
_chemical_formula_moiety 'C24 H24 Mn O2 P'
_chemical_formula_sum 'C24 H24 Mn O2 P'
_chemical_formula_weight 430.34
_chemical_name_systematic
;
 ?
;
_space_group_crystal_system orthorhombic
_space_group_IT_number 29
_space_group_name_H-M_alt 'P c a 21'
_symmetry_Int_Tables_number 29
_symmetry_space_group_name_Hall 'P 2c -2ac'
_symmetry_space_group_name_H-M 'P c a 21'
_atom_sites_solution_hydrogens geom
_atom_sites_solution_primary direct
_atom_sites_solution_secondary difmap
_audit_creation_date 2010-05-09T12:20:38-00:00
_audit_creation_method 'WinGX routine CIF_UPDATE'
_cell_angle_alpha 90
_cell_angle_beta 90
_cell_angle_gamma 90
_cell_formula_units_Z 4
_cell_length_a 32.4515(5)
_cell_length_b 7.56209(10)
_cell_length_c 8.37152(11)
_cell_measurement_reflns_used 9999
_cell_measurement_temperature 180(2)
_cell_measurement_theta_max 37.05
_cell_measurement_theta_min 1.25
_cell_measurement_wavelength 0.71073
_cell_volume 2054.38(5)
_computing_cell_refinement
;
CrysAlisPro, Oxford Diffraction Ltd.,
Version 1.171.33.55 (release 05-01-2010 CrysAlis171 .NET)
(compiled Jan  5 2010,16:28:46)
;
_computing_data_collection
;
CrysAlisPro, Oxford Diffraction Ltd.,
Version 1.171.33.55 (release 05-01-2010 CrysAlis171 .NET)
(compiled Jan  5 2010,16:28:46)
;
_computing_data_reduction
;
CrysAlisPro, Oxford Diffraction Ltd.,
Version 1.171.33.55 (release 05-01-2010 CrysAlis171 .NET)
(compiled Jan  5 2010,16:28:46)
;
_computing_structure_refinement 'SHELXL-97 (Sheldrick, 2008)'
_diffrn_ambient_temperature 180(2)
_diffrn_measured_fraction_theta_full 0.997
_diffrn_measured_fraction_theta_max 0.997
_diffrn_measurement_device_type 'Xcalibur, Eos, Gemini ultra'
_diffrn_measurement_method '\w scans'
_diffrn_radiation_monochromator graphite
_diffrn_radiation_source 'Enhance (Mo) X-ray Source'
_diffrn_radiation_type MoK\a
_diffrn_radiation_wavelength 0.71073
_diffrn_reflns_av_R_equivalents 0.0722
_diffrn_reflns_av_unetI/netI 0.0183
_diffrn_reflns_limit_h_max 40
_diffrn_reflns_limit_h_min -40
_diffrn_reflns_limit_k_max 9
_diffrn_reflns_limit_k_min -9
_diffrn_reflns_limit_l_max 10
_diffrn_reflns_limit_l_min -10
_diffrn_reflns_number 66263
_diffrn_reflns_theta_full 26.37
_diffrn_reflns_theta_max 26.37
_diffrn_reflns_theta_min 3.29
_diffrn_standards_decay_% 0
_diffrn_standards_interval_count 0
_diffrn_standards_number 0
_exptl_absorpt_coefficient_mu 0.737
_exptl_absorpt_correction_T_max 1.00000
_exptl_absorpt_correction_T_min 0.78969
_exptl_absorpt_correction_type multi-scan
_exptl_absorpt_process_details
;
CrysAlisPro, Oxford Diffraction Ltd.,
Version 1.171.33.55 (release 05-01-2010 CrysAlis171 .NET)
(compiled Jan  5 2010,16:28:46)
Empirical absorption correction using spherical harmonics,
 implemented in SCALE3 ABSPACK scaling algorithm.
;
_exptl_crystal_colour red
_exptl_crystal_density_diffrn 1.391
_exptl_crystal_density_method 'not measured'
_exptl_crystal_description platelated
_exptl_crystal_F_000 896
_exptl_crystal_size_max 0.3
_exptl_crystal_size_mid 0.3
_exptl_crystal_size_min 0.1
_refine_diff_density_max 0.592
_refine_diff_density_min -0.668
_refine_diff_density_rms 0.088
_refine_ls_abs_structure_details 'Flack H D (1983), Acta Cryst. A39, 876-881'
_refine_ls_abs_structure_Flack 0.04(3)
_refine_ls_extinction_method none
_refine_ls_goodness_of_fit_ref 1.493
_refine_ls_hydrogen_treatment riding
_refine_ls_matrix_type full
_refine_ls_number_parameters 257
_refine_ls_number_reflns 4203
_refine_ls_number_restraints 1
_refine_ls_restrained_S_all 1.493
_refine_ls_R_factor_all 0.0642
_refine_ls_R_factor_gt 0.0641
_refine_ls_shift/su_max 0.026
_refine_ls_shift/su_mean 0.005
_refine_ls_structure_factor_coef Fsqd
_refine_ls_weighting_details 'calc w=1/[\s^2^(Fo^2^)+(0.0000P)^2^+5.5174P] where P=(Fo^2^+2Fc^2^)/3'
_refine_ls_weighting_scheme calc
_refine_ls_wR_factor_gt 0.1169
_refine_ls_wR_factor_ref 0.117
_reflns_number_gt 4183
_reflns_number_total 4203
_reflns_threshold_expression >2\s(I)
_cod_data_source_file om2000772_si_002.cif
_cod_data_source_block complex_4e
_cod_depositor_comments
;
The following automatic conversions were performed:

'_space_group_crystal_system' value 'Orthorhombic' changed to
'orthorhombic' according to
/home/saulius/struct/CIF-dictionaries/cif_core.dic dictionary named
'cif_core.dic' version 2.4.1 from 2010-06-29.

Automatic conversion script
Id: cif_fix_values 1715 2011-07-08 13:25:40Z adriana 
;
_cod_database_code 4064400

loop_
_symmetry_equiv_pos_as_xyz
'x, y, z'
'-x, -y, z+1/2'
'-x+1/2, y, z+1/2'
'x+1/2, -y, z'

loop_
_atom_site_label
_atom_site_type_symbol
_atom_site_fract_x
_atom_site_fract_y
_atom_site_fract_z
_atom_site_U_iso_or_equiv
_atom_site_adp_type
_atom_site_occupancy
_atom_site_symmetry_multiplicity
_atom_site_calc_flag
_atom_site_refinement_flags
C1 C 0.61006(15) 0.7055(6) 0.9563(6) 0.0232(10) Uani 1 1 d .
C2 C 0.64098(12) 0.4775(6) 0.8063(5) 0.0137(9) Uani 1 1 d .
C3 C 0.63873(12) 0.5433(6) 0.6409(5) 0.0149(9) Uani 1 1 d .
C11 C 0.69301(15) 0.9522(7) 0.8164(9) 0.0367(14) Uani 1 1 d .
H11 H 0.6875 1.0496 0.7519 0.044 Uiso 1 1 calc R
C12 C 0.71551(16) 0.8032(9) 0.7727(7) 0.0369(15) Uani 1 1 d .
H12 H 0.7278 0.7843 0.6738 0.044 Uiso 1 1 calc R
C13 C 0.71664(15) 0.6861(7) 0.9030(8) 0.0331(15) Uani 1 1 d .
H13 H 0.7295 0.5762 0.9059 0.04 Uiso 1 1 calc R
C14 C 0.69472(17) 0.7664(9) 1.0279(7) 0.0367(14) Uani 1 1 d .
H14 H 0.6905 0.7195 1.1293 0.044 Uiso 1 1 calc R
C15 C 0.68027(16) 0.9296(8) 0.9728(7) 0.0325(13) Uani 1 1 d .
H15 H 0.6647 1.0096 1.0315 0.039 Uiso 1 1 calc R
C26 C 0.69956(13) 0.3558(7) 0.5673(6) 0.0190(10) Uani 1 1 d .
H26 H 0.7086 0.3615 0.6726 0.023 Uiso 1 1 calc R
C21 C 0.66486(13) 0.4527(6) 0.5209(5) 0.0162(9) Uani 1 1 d .
C22 C 0.65384(14) 0.4449(6) 0.3615(5) 0.0198(10) Uani 1 1 d .
H22 H 0.6312 0.5099 0.3269 0.024 Uiso 1 1 calc R
C23 C 0.67527(15) 0.3436(7) 0.2516(5) 0.0241(11) Uani 1 1 d .
H23 H 0.6673 0.343 0.1449 0.029 Uiso 1 1 calc R
C24 C 0.70826(15) 0.2443(7) 0.3006(5) 0.0256(11) Uani 1 1 d .
H24 H 0.7222 0.1726 0.2282 0.031 Uiso 1 1 calc R
C25 C 0.72071(15) 0.2515(7) 0.4587(6) 0.0263(11) Uani 1 1 d .
H25 H 0.7434 0.186 0.4922 0.032 Uiso 1 1 calc R
C31 C 0.56015(13) 0.7767(6) 0.6230(6) 0.0196(9) Uani 1 1 d .
C32 C 0.53332(15) 0.6455(7) 0.5656(6) 0.0211(10) Uani 1 1 d .
C33 C 0.49064(15) 0.6733(7) 0.5825(6) 0.0239(11) Uani 1 1 d .
H33 H 0.4725 0.5872 0.5456 0.029 Uiso 1 1 calc R
C34 C 0.47483(15) 0.8245(7) 0.6519(6) 0.0254(11) Uani 1 1 d .
C35 C 0.50197(15) 0.9535(7) 0.7027(7) 0.0261(11) Uani 1 1 d .
H35 H 0.4915 1.0565 0.7478 0.031 Uiso 1 1 calc R
C36 C 0.54439(15) 0.9343(7) 0.6884(6) 0.0219(10) Uani 1 1 d .
C37 C 0.54715(16) 0.4811(7) 0.4809(7) 0.0336(14) Uani 1 1 d .
H37A H 0.5242 0.4024 0.4683 0.05 Uiso 1 1 calc R
H37B H 0.5682 0.4238 0.5424 0.05 Uiso 1 1 calc R
H37C H 0.5579 0.5118 0.3777 0.05 Uiso 1 1 calc R
C38 C 0.42884(16) 0.8466(8) 0.6745(7) 0.0334(13) Uani 1 1 d .
H38A H 0.4212 0.9667 0.6519 0.05 Uiso 1 1 calc R
H38B H 0.4216 0.8184 0.7828 0.05 Uiso 1 1 calc R
H38C H 0.4145 0.7687 0.6031 0.05 Uiso 1 1 calc R
C39 C 0.57185(17) 1.0809(7) 0.7435(8) 0.0336(13) Uani 1 1 d .
H39A H 0.5553 1.1796 0.7767 0.05 Uiso 1 1 calc R
H39B H 0.5895 1.1165 0.6574 0.05 Uiso 1 1 calc R
H39C H 0.5883 1.0407 0.8316 0.05 Uiso 1 1 calc R
C4 C 0.63494(16) 0.8643(7) 0.4432(6) 0.0270(11) Uani 1 1 d .
H30A H 0.6187 0.8294 0.3528 0.041 Uiso 1 1 calc R
H30B H 0.6632 0.8321 0.4254 0.041 Uiso 1 1 calc R
H30C H 0.633 0.9901 0.4573 0.041 Uiso 1 1 calc R
O1 O 0.58225(12) 0.6915(6) 1.0425(5) 0.0395(10) Uani 1 1 d .
O2 O 0.64012(10) 0.3347(4) 0.8676(4) 0.0222(8) Uani 1 1 d .
P1 P 0.61594(3) 0.75336(16) 0.62170(15) 0.0163(2) Uani 1 1 d .
Mn1 Mn 0.654532(18) 0.72046(8) 0.83459(8) 0.01485(14) Uani 1 1 d .

loop_
_atom_site_aniso_label
_atom_site_aniso_U_11
_atom_site_aniso_U_22
_atom_site_aniso_U_33
_atom_site_aniso_U_23
_atom_site_aniso_U_13
_atom_site_aniso_U_12
C1 0.029(3) 0.014(2) 0.027(3) -0.005(2) -0.006(2) -0.001(2)
C2 0.0135(17) 0.017(2) 0.011(2) -0.0041(18) -0.0012(15) 0.0009(15)
C3 0.0109(18) 0.019(2) 0.015(2) -0.0028(18) -0.0042(16) -0.0017(17)
C11 0.027(2) 0.024(3) 0.059(4) 0.015(3) -0.013(3) -0.016(2)
C12 0.024(3) 0.050(4) 0.037(3) -0.011(3) 0.005(2) -0.016(3)
C13 0.018(2) 0.018(3) 0.063(4) -0.017(3) -0.019(2) 0.0082(19)
C14 0.034(3) 0.048(4) 0.028(3) -0.004(3) -0.013(2) -0.017(3)
C15 0.025(3) 0.027(3) 0.045(4) -0.021(3) -0.006(2) -0.007(2)
C26 0.015(2) 0.029(3) 0.013(2) 0.001(2) -0.0014(17) 0.0007(19)
C21 0.015(2) 0.019(2) 0.015(2) 0.0018(18) 0.0013(16) 0.0005(17)
C22 0.024(2) 0.030(2) 0.005(2) -0.0012(18) -0.0034(17) 0.003(2)
C23 0.028(3) 0.038(3) 0.006(2) 0.000(2) 0.0016(18) -0.004(2)
C24 0.026(2) 0.030(3) 0.021(3) -0.010(2) 0.0081(18) 0.002(2)
C25 0.022(2) 0.030(3) 0.027(3) 0.004(2) 0.000(2) 0.008(2)
C31 0.018(2) 0.022(2) 0.019(2) -0.001(2) -0.0040(18) 0.0066(18)
C32 0.024(2) 0.022(2) 0.018(2) -0.002(2) -0.0003(19) 0.003(2)
C33 0.023(2) 0.027(3) 0.021(2) 0.000(2) -0.0022(19) -0.001(2)
C34 0.021(2) 0.033(3) 0.022(3) 0.007(2) 0.0001(19) 0.001(2)
C35 0.021(2) 0.027(3) 0.030(3) 0.001(2) 0.002(2) 0.011(2)
C36 0.027(2) 0.019(3) 0.020(2) -0.002(2) -0.005(2) 0.002(2)
C37 0.023(2) 0.028(3) 0.050(4) -0.019(3) -0.009(2) 0.002(2)
C38 0.023(3) 0.041(3) 0.036(3) 0.003(3) 0.007(2) 0.006(2)
C39 0.029(3) 0.023(3) 0.048(4) -0.014(3) -0.006(3) 0.004(2)
C4 0.030(3) 0.030(3) 0.021(3) 0.012(2) -0.002(2) 0.000(2)
O1 0.032(2) 0.046(3) 0.041(2) -0.007(2) 0.0184(18) -0.0096(19)
O2 0.0370(18) 0.0171(16) 0.0125(18) 0.0039(13) 0.0012(13) -0.0049(13)
P1 0.0193(5) 0.0107(5) 0.0189(5) 0.0001(5) -0.0034(5) 0.0019(5)
Mn1 0.0156(3) 0.0134(3) 0.0156(3) -0.0017(4) -0.0014(3) -0.0017(2)

loop_
_atom_type_symbol
_atom_type_description
_atom_type_scat_dispersion_real
_atom_type_scat_dispersion_imag
_atom_type_scat_source
C C 0.0033 0.0016 'International Tables Vol C Tables 4.2.6.8 and 6.1.1.4'
H H 0 0 'International Tables Vol C Tables 4.2.6.8 and 6.1.1.4'
O O 0.0106 0.006 'International Tables Vol C Tables 4.2.6.8 and 6.1.1.4'
P P 0.1023 0.0942 'International Tables Vol C Tables 4.2.6.8 and 6.1.1.4'
Mn Mn 0.3368 0.7283 'International Tables Vol C Tables 4.2.6.8 and 6.1.1.4'

loop_
_geom_angle_atom_site_label_1
_geom_angle_atom_site_label_2
_geom_angle_atom_site_label_3
_geom_angle
O1 C1 Mn1 176.2(5)
O2 C2 C3 135.0(4)
O2 C2 Mn1 145.5(3)
C3 C2 Mn1 78.6(3)
C2 C3 C21 116.9(4)
C2 C3 P1 114.3(3)
C21 C3 P1 126.6(3)
C2 C3 Mn1 59.5(2)
C21 C3 Mn1 131.2(3)
P1 C3 Mn1 67.01(15)
C15 C11 C12 107.8(5)
C15 C11 Mn1 70.1(3)
C12 C11 Mn1 70.4(3)
C15 C11 H11 126.1
C12 C11 H11 126.1
Mn1 C11 H11 125
C11 C12 C13 108.7(5)
C11 C12 Mn1 71.8(3)
C13 C12 Mn1 69.6(3)
C11 C12 H12 125.7
C13 C12 H12 125.7
Mn1 C12 H12 124.5
C14 C13 C12 107.0(5)
C14 C13 Mn1 70.4(3)
C12 C13 Mn1 71.8(3)
C14 C13 H13 126.5
C12 C13 H13 126.5
Mn1 C13 H13 123
C15 C14 C13 107.8(5)
C15 C14 Mn1 71.6(3)
C13 C14 Mn1 70.7(3)
C15 C14 H14 126.1
C13 C14 H14 126.1
Mn1 C14 H14 123.2
C11 C15 C14 108.7(5)
C11 C15 Mn1 72.2(3)
C14 C15 Mn1 69.9(3)
C11 C15 H15 125.6
C14 C15 H15 125.6
Mn1 C15 H15 123.9
C25 C26 C21 121.0(4)
C25 C26 H26 119.5
C21 C26 H26 119.5
C22 C21 C26 117.0(4)
C22 C21 C3 121.7(4)
C26 C21 C3 121.0(4)
C23 C22 C21 122.4(4)
C23 C22 H22 118.8
C21 C22 H22 118.8
C24 C23 C22 119.8(4)
C24 C23 H23 120.1
C22 C23 H23 120.1
C23 C24 C25 119.5(5)
C23 C24 H24 120.2
C25 C24 H24 120.2
C24 C25 C26 120.3(4)
C24 C25 H25 119.8
C26 C25 H25 119.8
C32 C31 C36 120.4(4)
C32 C31 P1 123.1(4)
C36 C31 P1 116.5(4)
C31 C32 C33 118.0(4)
C31 C32 C37 124.2(4)
C33 C32 C37 117.8(5)
C34 C33 C32 122.1(5)
C34 C33 H33 118.9
C32 C33 H33 118.9
C33 C34 C35 118.5(5)
C33 C34 C38 120.7(5)
C35 C34 C38 120.8(5)
C34 C35 C36 122.1(5)
C34 C35 H35 118.9
C36 C35 H35 118.9
C35 C36 C31 118.8(5)
C35 C36 C39 119.1(5)
C31 C36 C39 122.1(4)
C32 C37 H37A 109.5
C32 C37 H37B 109.5
H37A C37 H37B 109.5
C32 C37 H37C 109.5
H37A C37 H37C 109.5
H37B C37 H37C 109.5
C34 C38 H38A 109.5
C34 C38 H38B 109.5
H38A C38 H38B 109.5
C34 C38 H38C 109.5
H38A C38 H38C 109.5
H38B C38 H38C 109.5
C36 C39 H39A 109.5
C36 C39 H39B 109.5
H39A C39 H39B 109.5
C36 C39 H39C 109.5
H39A C39 H39C 109.5
H39B C39 H39C 109.5
P1 C4 H30A 109.5
P1 C4 H30B 109.5
H30A C4 H30B 109.5
P1 C4 H30C 109.5
H30A C4 H30C 109.5
H30B C4 H30C 109.5
C3 P1 C31 120.4(2)
C3 P1 C4 110.4(2)
C31 P1 C4 107.3(2)
C3 P1 Mn1 65.37(14)
C31 P1 Mn1 125.06(17)
C4 P1 Mn1 121.72(17)
C1 Mn1 C2 79.7(2)
C1 Mn1 C14 94.2(2)
C2 Mn1 C14 113.4(2)
C1 Mn1 C13 127.9(2)
C2 Mn1 C13 97.79(19)
C14 Mn1 C13 38.8(2)
C1 Mn1 C15 93.1(2)
C2 Mn1 C15 151.0(2)
C14 Mn1 C15 38.5(2)
C13 Mn1 C15 64.5(2)
C1 Mn1 C12 155.8(2)
C2 Mn1 C12 117.8(2)
C14 Mn1 C12 64.2(2)
C13 Mn1 C12 38.6(2)
C15 Mn1 C12 63.4(2)
C1 Mn1 C11 124.4(2)
C2 Mn1 C11 155.3(2)
C14 Mn1 C11 64.0(2)
C13 Mn1 C11 64.3(2)
C15 Mn1 C11 37.7(2)
C12 Mn1 C11 37.8(2)
C1 Mn1 C3 101.5(2)
C2 Mn1 C3 41.86(16)
C14 Mn1 C3 145.5(2)
C13 Mn1 C3 110.69(19)
C15 Mn1 C3 163.6(2)
C12 Mn1 C3 102.6(2)
C11 Mn1 C3 125.9(2)
C1 Mn1 P1 90.54(17)
C2 Mn1 P1 82.91(13)
C14 Mn1 P1 163.56(18)
C13 Mn1 P1 141.25(18)
C15 Mn1 P1 125.54(18)
C12 Mn1 P1 107.36(17)
C11 Mn1 P1 100.43(17)
C3 Mn1 P1 47.62(12)

loop_
_geom_bond_atom_site_label_1
_geom_bond_atom_site_label_2
_geom_bond_distance
C1 O1 1.160(6)
C1 Mn1 1.770(5)
C2 O2 1.196(5)
C2 C3 1.474(6)
C2 Mn1 1.904(4)
C3 C21 1.482(6)
C3 P1 1.759(5)
C3 Mn1 2.165(4)
C11 C15 1.384(9)
C11 C12 1.391(8)
C11 Mn1 2.157(5)
C11 H11 0.93
C12 C13 1.405(8)
C12 Mn1 2.139(5)
C12 H12 0.93
C13 C14 1.403(8)
C13 Mn1 2.111(5)
C13 H13 0.93
C14 C15 1.398(9)
C14 Mn1 2.107(5)
C14 H14 0.93
C15 Mn1 2.130(5)
C15 H15 0.93
C26 C25 1.386(7)
C26 C21 1.399(6)
C26 H26 0.93
C21 C22 1.383(6)
C22 C23 1.385(7)
C22 H22 0.93
C23 C24 1.370(7)
C23 H23 0.93
C24 C25 1.385(7)
C24 H24 0.93
C25 H25 0.93
C31 C32 1.405(7)
C31 C36 1.408(7)
C31 P1 1.819(5)
C32 C33 1.408(6)
C32 C37 1.500(7)
C33 C34 1.381(7)
C33 H33 0.93
C34 C35 1.382(8)
C34 C38 1.514(7)
C35 C36 1.389(7)
C35 H35 0.93
C36 C39 1.495(7)
C37 H37A 0.96
C37 H37B 0.96
C37 H37C 0.96
C38 H38A 0.96
C38 H38B 0.96
C38 H38C 0.96
C39 H39A 0.96
C39 H39B 0.96
C39 H39C 0.96
C4 P1 1.821(5)
C4 H30A 0.96
C4 H30B 0.96
C4 H30C 0.96
P1 Mn1 2.1926(13)
